data_4510987
loop_
_publ_author_name
'Ma, Zhenbo'
'Hopson, Russell'
'Cai, Chen'
'Han, Shuangbing'
'Moulton, Brian'

_publ_section_title
;
 Modifying Lipophilicities of Zn(II) Coordination Species by Introduction
 of Ancillary Ligands: A Supramolecular Chemistry Approach
;
_journal_issue 5
_journal_name_full 'Crystal Growth &amp; Design'
_journal_page_first 2376
_journal_paper_doi 10.1021/cg100192z
_journal_volume 10
_journal_year 2010
_chemical_formula_moiety 'C20 H16 N4 O4 Zn'
_chemical_formula_sum 'C20 H16 N4 O4 Zn'
_chemical_formula_weight 441.74
_chemical_name_systematic
;
 bis(2-hydroxyl-pyridine-n-oxide)Zinc-2,2'-bipyridine
;
_space_group_IT_number 61
_symmetry_cell_setting orthorhombic
_symmetry_space_group_name_Hall '-P 2ac 2ab'
_symmetry_space_group_name_H-M 'P b c a'
_atom_sites_solution_hydrogens geom
_atom_sites_solution_primary direct
_atom_sites_solution_secondary difmap
_audit_creation_method SHELXL-97
_cell_angle_alpha 90.00
_cell_angle_beta 90.00
_cell_angle_gamma 90.00
_cell_formula_units_Z 8
_cell_length_a 9.5912(19)
_cell_length_b 15.983(3)
_cell_length_c 24.334(5)
_cell_measurement_reflns_used 5667
_cell_measurement_temperature 90(2)
_cell_measurement_theta_max 28.12
_cell_measurement_theta_min 2.68
_cell_volume 3730.3(13)
_computing_cell_refinement 'Bruker SMART'
_computing_data_collection 'Bruker SMART'
_computing_data_reduction 'Bruker SAINT'
_computing_molecular_graphics 'Bruker SHELXTL'
_computing_publication_material 'Bruker SHELXTL'
_computing_structure_refinement 'SHELXL-97 (Sheldrick, 1997)'
_computing_structure_solution 'SHELXS-97 (Sheldrick, 1990)'
_diffrn_ambient_temperature 90(2)
_diffrn_measured_fraction_theta_full 1.000
_diffrn_measured_fraction_theta_max 1.000
_diffrn_measurement_device_type 'CCD area detector'
_diffrn_measurement_method 'phi and omega scans'
_diffrn_radiation_monochromator graphite
_diffrn_radiation_source 'fine-focus sealed tube'
_diffrn_radiation_type MoK\a
_diffrn_radiation_wavelength 0.71073
_diffrn_reflns_av_R_equivalents 0.0290
_diffrn_reflns_av_sigmaI/netI 0.0231
_diffrn_reflns_limit_h_max 11
_diffrn_reflns_limit_h_min -8
_diffrn_reflns_limit_k_max 19
_diffrn_reflns_limit_k_min -19
_diffrn_reflns_limit_l_max 29
_diffrn_reflns_limit_l_min -29
_diffrn_reflns_number 18301
_diffrn_reflns_theta_full 25.50
_diffrn_reflns_theta_max 25.50
_diffrn_reflns_theta_min 1.67
_exptl_absorpt_coefficient_mu 1.353
_exptl_absorpt_correction_T_max 0.6137
_exptl_absorpt_correction_T_min 0.5511
_exptl_absorpt_correction_type sphere
_exptl_absorpt_process_details sadabs
_exptl_crystal_colour colorless
_exptl_crystal_density_diffrn 1.573
_exptl_crystal_density_method 'not measured'
_exptl_crystal_description plate
_exptl_crystal_F_000 1808
_exptl_crystal_size_max 0.50
_exptl_crystal_size_mid 0.40
_exptl_crystal_size_min 0.40
_refine_diff_density_max 0.452
_refine_diff_density_min -0.319
_refine_diff_density_rms 0.063
_refine_ls_extinction_method none
_refine_ls_goodness_of_fit_ref 1.053
_refine_ls_hydrogen_treatment constr
_refine_ls_matrix_type full
_refine_ls_number_parameters 262
_refine_ls_number_reflns 3474
_refine_ls_number_restraints 0
_refine_ls_restrained_S_all 1.053
_refine_ls_R_factor_all 0.0308
_refine_ls_R_factor_gt 0.0270
_refine_ls_shift/su_max 0.001
_refine_ls_shift/su_mean 0.000
_refine_ls_structure_factor_coef Fsqd
_refine_ls_weighting_details 'calc w=1/[\s^2^(Fo^2^)+(0.0427P)^2^+1.8306P] where P=(Fo^2^+2Fc^2^)/3'
_refine_ls_weighting_scheme calc
_refine_ls_wR_factor_gt 0.0735
_refine_ls_wR_factor_ref 0.0756
_reflns_number_gt 3096
_reflns_number_total 3474
_reflns_threshold_expression >2sigma(I)
_cod_data_source_file complex4.cif
_cod_data_source_block complex4
_cod_depositor_comments
;
The following automatic conversions were performed:

'_symmetry_cell_setting' value 'Orthorhombic' changed to
'orthorhombic' according to
/usr/data/users/saulius/automatic-downloads/retrospective/ACS/lib/dictionaries/cif_core.dic
dictionary named 'cif_core.dic' version 2.4.2 from 2011-04-26.

Automatic conversion script
Id: cif_fix_values 2281 2013-09-26 08:29:07Z andrius 
;
_cod_original_cell_volume 3730.4(13)
_cod_original_sg_symbol_H-M 'Pbca '
_cod_database_code 4510987

loop_
_symmetry_equiv_pos_as_xyz
'x, y, z'
'-x+1/2, -y, z+1/2'
'-x, y+1/2, -z+1/2'
'x+1/2, -y+1/2, -z'
'-x, -y, -z'
'x-1/2, y, -z-1/2'
'x, -y-1/2, z-1/2'
'-x-1/2, y-1/2, z'

loop_
_atom_site_label
_atom_site_type_symbol
_atom_site_fract_x
_atom_site_fract_y
_atom_site_fract_z
_atom_site_U_iso_or_equiv
_atom_site_adp_type
_atom_site_occupancy
_atom_site_symmetry_multiplicity
_atom_site_calc_flag
_atom_site_refinement_flags
C1 C 0.20212(17) 0.12356(9) 0.39068(6) 0.0127(3) Uani 1 1 d .
C2 C 0.58604(16) 0.30207(10) 0.33867(6) 0.0134(3) Uani 1 1 d .
C3 C 0.60384(17) -0.01442(10) 0.43075(6) 0.0148(3) Uani 1 1 d .
C4 C 0.61937(18) -0.09809(10) 0.44509(7) 0.0188(4) Uani 1 1 d .
H4 H 0.6646 -0.1133 0.4783 0.023 Uiso 1 1 calc R
C5 C 0.65746(16) 0.05520(10) 0.46532(6) 0.0144(3) Uani 1 1 d .
C6 C 0.75711(19) 0.19086(12) 0.52200(7) 0.0230(4) Uani 1 1 d .
H6 H 0.7913 0.2389 0.5406 0.028 Uiso 1 1 calc R
C7 C 0.60177(18) 0.38679(11) 0.32647(7) 0.0208(4) Uani 1 1 d .
H7 H 0.5509 0.4270 0.3471 0.025 Uiso 1 1 calc R
C8 C 0.10836(18) 0.10877(10) 0.29973(7) 0.0176(3) Uani 1 1 d .
H8 H 0.1240 0.1035 0.2613 0.021 Uiso 1 1 calc R
C9 C 0.56754(19) -0.15899(11) 0.40989(7) 0.0225(4) Uani 1 1 d .
H9 H 0.5776 -0.2166 0.4187 0.027 Uiso 1 1 calc R
C10 C 0.66924(18) 0.19870(11) 0.47720(7) 0.0185(4) Uani 1 1 d .
H10 H 0.6424 0.2532 0.4658 0.022 Uiso 1 1 calc R
C11 C 0.74308(19) 0.04262(11) 0.51056(7) 0.0213(4) Uani 1 1 d .
H11 H 0.7665 -0.0125 0.5219 0.026 Uiso 1 1 calc R
C12 C -0.0469(2) 0.11439(11) 0.37588(7) 0.0214(4) Uani 1 1 d .
H12 H -0.1389 0.1133 0.3903 0.026 Uiso 1 1 calc R
C13 C 0.06532(18) 0.12185(10) 0.41063(7) 0.0187(4) Uani 1 1 d .
H13 H 0.0497 0.1259 0.4491 0.022 Uiso 1 1 calc R
C14 C 0.75140(17) 0.27148(11) 0.26741(7) 0.0178(4) Uani 1 1 d .
H14 H 0.8029 0.2313 0.2471 0.021 Uiso 1 1 calc R
C15 C -0.02509(18) 0.10850(11) 0.31935(8) 0.0199(4) Uani 1 1 d .
H15 H -0.1019 0.1044 0.2949 0.024 Uiso 1 1 calc R
C16 C 0.68855(19) 0.41329(11) 0.28556(7) 0.0233(4) Uani 1 1 d .
H16 H 0.6977 0.4713 0.2779 0.028 Uiso 1 1 calc R
C17 C 0.48877(17) -0.05050(12) 0.35073(8) 0.0195(4) Uani 1 1 d .
H17 H 0.4427 -0.0339 0.3179 0.023 Uiso 1 1 calc R
C18 C 0.76398(18) 0.35468(11) 0.25497(7) 0.0215(4) Uani 1 1 d .
H18 H 0.8232 0.3724 0.2259 0.026 Uiso 1 1 calc R
C19 C 0.7941(2) 0.11129(12) 0.53904(7) 0.0244(4) Uani 1 1 d .
H19 H 0.8536 0.1038 0.5699 0.029 Uiso 1 1 calc R
C20 C 0.50129(18) -0.13520(12) 0.36198(10) 0.0224(4) Uani 1 1 d .
H20 H 0.4652 -0.1759 0.3373 0.027 Uiso 1 1 calc R
N1 N 0.62028(15) 0.13275(8) 0.44916(6) 0.0148(3) Uani 1 1 d .
N2 N 0.53890(16) 0.00875(9) 0.38414(6) 0.0151(3) Uani 1 1 d .
N3 N 0.21932(15) 0.11641(9) 0.33421(6) 0.0171(3) Uani 1 1 d .
N4 N 0.66474(14) 0.24569(9) 0.30918(6) 0.0188(3) Uani 1 1 d .
O1 O 0.50226(12) 0.27390(9) 0.37622(5) 0.0196(3) Uani 1 1 d .
O2 O 0.65426(12) 0.16477(7) 0.32145(5) 0.0154(2) Uani 1 1 d .
O3 O 0.34897(12) 0.11894(8) 0.31400(5) 0.0177(3) Uani 1 1 d .
O4 O 0.31117(12) 0.13220(7) 0.42097(5) 0.0162(3) Uani 1 1 d .
Zn1 Zn 0.494749(18) 0.142004(12) 0.375381(8) 0.01358(9) Uani 1 1 d .

loop_
_atom_site_aniso_label
_atom_site_aniso_U_11
_atom_site_aniso_U_22
_atom_site_aniso_U_33
_atom_site_aniso_U_23
_atom_site_aniso_U_13
_atom_site_aniso_U_12
C1 0.0142(8) 0.0110(7) 0.0130(7) 0.0017(6) 0.0013(7) 0.0021(6)
C2 0.0127(8) 0.0148(8) 0.0128(8) 0.0008(6) -0.0005(6) 0.0014(6)
C3 0.0117(8) 0.0190(8) 0.0137(8) 0.0008(7) 0.0028(6) 0.0001(6)
C4 0.0174(8) 0.0202(9) 0.0188(8) 0.0012(7) -0.0012(7) 0.0009(7)
C5 0.0118(8) 0.0180(8) 0.0135(7) 0.0009(6) 0.0035(6) -0.0011(6)
C6 0.0235(9) 0.0246(9) 0.0210(9) -0.0066(7) 0.0005(7) -0.0064(8)
C7 0.0195(9) 0.0186(8) 0.0241(9) -0.0013(7) 0.0001(7) 0.0017(7)
C8 0.0189(9) 0.0175(8) 0.0164(8) 0.0017(7) -0.0026(7) -0.0004(7)
C9 0.0232(10) 0.0167(8) 0.0276(10) 0.0012(7) 0.0021(8) 0.0002(7)
C10 0.0184(9) 0.0169(8) 0.0202(8) -0.0020(7) 0.0027(7) -0.0024(7)
C11 0.0236(9) 0.0212(9) 0.0191(8) 0.0028(7) -0.0024(7) -0.0001(7)
C12 0.0141(9) 0.0187(9) 0.0313(10) 0.0031(7) 0.0042(7) -0.0007(8)
C13 0.0192(9) 0.0182(8) 0.0188(9) 0.0029(7) 0.0047(7) 0.0020(7)
C14 0.0136(8) 0.0229(9) 0.0167(8) -0.0017(7) 0.0002(6) 0.0003(7)
C15 0.0168(8) 0.0152(9) 0.0278(10) 0.0026(7) -0.0052(7) -0.0010(7)
C16 0.0227(9) 0.0182(9) 0.0290(9) 0.0053(7) 0.0000(8) -0.0024(7)
C17 0.0183(9) 0.0232(9) 0.0171(9) -0.0026(8) -0.0020(7) 0.0002(7)
C18 0.0190(9) 0.0257(10) 0.0199(9) 0.0051(7) 0.0018(8) -0.0027(7)
C19 0.0240(9) 0.0312(10) 0.0181(8) -0.0006(8) -0.0070(8) -0.0037(8)
C20 0.0218(11) 0.0211(10) 0.0244(10) -0.0065(8) 0.0001(7) -0.0022(7)
N1 0.0136(7) 0.0164(7) 0.0144(7) 0.0001(5) 0.0029(6) -0.0009(5)
N2 0.0140(7) 0.0167(7) 0.0148(7) -0.0007(6) 0.0007(6) -0.0001(6)
N3 0.0154(7) 0.0179(7) 0.0179(7) 0.0017(6) 0.0017(6) 0.0009(6)
N4 0.0162(7) 0.0212(7) 0.0190(7) 0.0014(6) -0.0026(6) -0.0009(6)
O1 0.0207(7) 0.0170(7) 0.0209(7) 0.0016(5) 0.0065(5) 0.0025(5)
O2 0.0153(6) 0.0136(6) 0.0172(6) 0.0021(5) 0.0026(5) 0.0000(5)
O3 0.0107(6) 0.0274(6) 0.0151(6) 0.0019(5) 0.0018(5) 0.0004(5)
O4 0.0146(6) 0.0198(6) 0.0141(6) 0.0011(5) 0.0006(5) 0.0003(5)
Zn1 0.01209(14) 0.01558(14) 0.01308(14) 0.00114(7) 0.00070(7) 0.00069(7)

loop_
_atom_type_symbol
_atom_type_description
_atom_type_scat_dispersion_real
_atom_type_scat_dispersion_imag
_atom_type_scat_source
C C 0.0033 0.0016 'International Tables Vol C Tables 4.2.6.8 and 6.1.1.4'
H H 0.0000 0.0000 'International Tables Vol C Tables 4.2.6.8 and 6.1.1.4'
N N 0.0061 0.0033 'International Tables Vol C Tables 4.2.6.8 and 6.1.1.4'
O O 0.0106 0.0060 'International Tables Vol C Tables 4.2.6.8 and 6.1.1.4'
Zn Zn 0.2839 1.4301 'International Tables Vol C Tables 4.2.6.8 and 6.1.1.4'

loop_
_geom_angle_atom_site_label_1
_geom_angle_atom_site_label_2
_geom_angle_atom_site_label_3
_geom_angle
O4 C1 N3 118.62(14)
O4 C1 C13 124.44(15)
N3 C1 C13 116.94(15)
O1 C2 N4 118.64(15)
O1 C2 C7 123.63(15)
N4 C2 C7 117.72(15)
N2 C3 C4 121.72(15)
N2 C3 C5 115.53(14)
C4 C3 C5 122.75(15)
C9 C4 C3 118.77(16)
N1 C5 C11 121.38(15)
N1 C5 C3 115.57(14)
C11 C5 C3 123.03(15)
C19 C6 C10 118.38(16)
C16 C7 C2 121.50(16)
N3 C8 C15 121.16(16)
C20 C9 C4 119.50(17)
N1 C10 C6 122.90(16)
C19 C11 C5 119.36(16)
C13 C12 C15 119.71(17)
C12 C13 C1 121.51(16)
C18 C14 N4 120.49(16)
C8 C15 C12 119.01(17)
C7 C16 C18 119.73(16)
N2 C17 C20 122.70(18)
C14 C18 C16 119.17(16)
C6 C19 C11 119.16(16)
C9 C20 C17 118.38(18)
C10 N1 C5 118.81(14)
C10 N1 Zn1 124.24(11)
C5 N1 Zn1 116.82(10)
C17 N2 C3 118.94(15)
C17 N2 Zn1 124.19(12)
C3 N2 Zn1 116.15(11)
O3 N3 C8 120.20(14)
O3 N3 C1 118.14(13)
C8 N3 C1 121.65(14)
O2 N4 C14 120.15(14)
O2 N4 C2 118.52(13)
C14 N4 C2 121.32(14)
C2 O1 Zn1 111.17(10)
N4 O2 Zn1 111.88(9)
N3 O3 Zn1 111.49(9)
C1 O4 Zn1 112.91(10)
O2 Zn1 O3 94.22(5)
O2 Zn1 O4 169.78(4)
O3 Zn1 O4 78.53(5)
O2 Zn1 O1 78.65(4)
O3 Zn1 O1 101.95(5)
O4 Zn1 O1 95.67(4)
O2 Zn1 N1 97.35(5)
O3 Zn1 N1 163.13(5)
O4 Zn1 N1 91.33(5)
O1 Zn1 N1 92.36(5)
O2 Zn1 N2 95.22(5)
O3 Zn1 N2 91.58(5)
O4 Zn1 N2 92.20(5)
O1 Zn1 N2 165.45(5)
N1 Zn1 N2 75.20(5)

loop_
_geom_bond_atom_site_label_1
_geom_bond_atom_site_label_2
_geom_bond_distance
C1 O4 1.287(2)
C1 N3 1.389(2)
C1 C13 1.399(2)
C2 O1 1.2974(19)
C2 N4 1.377(2)
C2 C7 1.394(2)
C3 N2 1.346(2)
C3 C4 1.390(2)
C3 C5 1.487(2)
C4 C9 1.389(3)
C5 N1 1.348(2)
C5 C11 1.388(2)
C6 C19 1.384(3)
C6 C10 1.384(2)
C7 C16 1.365(3)
C8 N3 1.361(2)
C8 C15 1.366(2)
C9 C20 1.381(3)
C10 N1 1.341(2)
C11 C19 1.387(3)
C12 C13 1.374(3)
C12 C15 1.395(3)
C14 C18 1.369(2)
C14 N4 1.376(2)
C16 C18 1.398(3)
C17 N2 1.337(2)
C17 C20 1.386(3)
N1 Zn1 2.1668(14)
N2 Zn1 2.1819(15)
N3 O3 1.3378(18)
N4 O2 1.3312(19)
O1 Zn1 2.1094(15)
O2 Zn1 2.0482(12)
O3 Zn1 2.0789(12)
O4 Zn1 2.0870(12)
